data_1503586
loop_
_publ_author_name
'Mahendar, Lodi'
'Krishna, Jonnada'
'Reddy, Alavala Gopi Krishna'
'Ramulu, Bokka Venkat'
'Satyanarayana, Gedu'

_publ_section_title
;
 A domino palladium-catalyzed C-C and C-O bonds formation via dual O-H
 bond activation: synthesis of 6,6-dialkyl-6H-benzo[c]chromenes.
;
_journal_issue 2
_journal_name_full 'Organic letters'
_journal_page_first 628
_journal_page_last 631
_journal_paper_doi 10.1021/ol2032625
_journal_volume 14
_journal_year 2012
_chemical_formula_moiety 'C17 H14 O5'
_chemical_formula_sum 'C17 H14 O5'
_chemical_formula_weight 298.28
_chemical_name_systematic
;
 ? 
;
_space_group_crystal_system monoclinic
_space_group_IT_number 14
_space_group_name_Hall '-P 2yn'
_space_group_name_H-M_alt 'P 1 21/n 1'
_symmetry_space_group_name_Hall '-P 2yn'
_symmetry_space_group_name_H-M 'P 1 21/n 1'
_atom_sites_solution_hydrogens geom
_atom_sites_solution_primary direct
_atom_sites_solution_secondary difmap
_audit_creation_date 2011-12-05
_audit_creation_method
;
  Olex2 1.1
  (compiled Nov  1 2011 20:42:30, GUI svn.r3906)
;
_cell_angle_alpha 90.00
_cell_angle_beta 101.104(7)
_cell_angle_gamma 90.00
_cell_formula_units_Z 4
_cell_length_a 6.4053(5)
_cell_length_b 15.8952(13)
_cell_length_c 13.1993(11)
_cell_measurement_reflns_used 2267
_cell_measurement_temperature 150.01(10)
_cell_measurement_theta_max 70.5538
_cell_measurement_theta_min 3.4095
_cell_volume 1318.71(19)
_computing_cell_refinement
;
CrysAlisPro, Agilent Technologies,
Version 1.171.35.19 (release 27-10-2011 CrysAlis171 .NET)
(compiled Oct 27 2011,15:02:11)
;
_computing_data_collection
;
CrysAlisPro, Agilent Technologies,
Version 1.171.35.19 (release 27-10-2011 CrysAlis171 .NET)
(compiled Oct 27 2011,15:02:11)
;
_computing_data_reduction
;
CrysAlisPro, Agilent Technologies,
Version 1.171.35.19 (release 27-10-2011 CrysAlis171 .NET)
(compiled Oct 27 2011,15:02:11)
;
_computing_molecular_graphics
;
O. V. Dolomanov, L. J. Bourhis, R. J. Gildea, J. A. K. Howard and H. Puschmann,
OLEX2: a complete structure solution, refinement and analysis program.
J. Appl. Cryst. (2009). 42, 339-341.
;
_computing_publication_material
;
O. V. Dolomanov, L. J. Bourhis, R. J. Gildea, J. A. K. Howard and H. Puschmann,
OLEX2: a complete structure solution, refinement and analysis program.
J. Appl. Cryst. (2009). 42, 339-341.
;
_computing_structure_refinement
;
SHELXL, G.M. Sheldrick, Acta Cryst.
2008). A64, 112-122
;
_computing_structure_solution
;
SHELXS, G.M. Sheldrick, Acta Cryst.
(2008). A64, 112-122
;
_diffrn_ambient_temperature 150.01(10)
_diffrn_detector_area_resol_mean 16.1293
_diffrn_measured_fraction_theta_full 0.978
_diffrn_measured_fraction_theta_max 0.978
_diffrn_measurement_details
;
  1 omega    7.00   66.00   1.0000    1.5000
omega____ theta____ kappa____ phi______ frames
    -        0.0000   59.0000    0.0000 59

  2 omega -102.00  -37.00   1.0000    1.5000
omega____ theta____ kappa____ phi______ frames
    -      -33.5000  178.0000  120.0000 65

  3 omega   93.00  120.00   1.0000    1.5000
omega____ theta____ kappa____ phi______ frames
    -       54.0000   57.0000    0.0000 27

  4 omega   33.00   73.00   1.0000    1.5000
omega____ theta____ kappa____ phi______ frames
    -       54.0000  -59.0000 -139.0000 40

  5 omega   28.00   92.00   1.0000    1.5000
omega____ theta____ kappa____ phi______ frames
    -       54.0000  -99.0000    0.0000 64

  6 omega  -12.00   15.00   1.0000    1.5000
omega____ theta____ kappa____ phi______ frames
    -       54.0000  -59.0000 -139.0000 27

  7 omega   64.00  113.00   1.0000    1.5000
omega____ theta____ kappa____ phi______ frames
    -       54.0000   57.0000   30.0000 49

  8 omega   36.00   90.00   1.0000    1.5000
omega____ theta____ kappa____ phi______ frames
    -       54.0000   57.0000    0.0000 54

  9 omega   37.00   87.00   1.0000    1.5000
omega____ theta____ kappa____ phi______ frames
    -      108.0000  -38.0000  120.0000 50

 10 omega  115.00  145.00   1.0000    1.5000
omega____ theta____ kappa____ phi______ frames
    -      108.0000  178.0000 -120.0000 30

 11 omega   37.00   89.00   1.0000    1.5000
omega____ theta____ kappa____ phi______ frames
    -      108.0000  -38.0000 -180.0000 52

 12 omega   57.00   94.00   1.0000    1.5000
omega____ theta____ kappa____ phi______ frames
    -      108.0000  178.0000 -120.0000 37

 13 omega   63.00   90.00   1.0000    1.5000
omega____ theta____ kappa____ phi______ frames
    -      108.0000  -38.0000 -120.0000 27

 14 omega  110.00  174.00   1.0000    1.5000
omega____ theta____ kappa____ phi______ frames
    -      108.0000  111.0000 -150.0000 64

 15 omega   41.00   81.00   1.0000    1.5000
omega____ theta____ kappa____ phi______ frames
    -      108.0000  -50.0000   90.0000 40

 16 omega   61.00   89.00   1.0000    1.5000
omega____ theta____ kappa____ phi______ frames
    -      108.0000  -38.0000 -150.0000 28

 17 omega   51.00   90.00   1.0000    1.5000
omega____ theta____ kappa____ phi______ frames
    -      108.0000  -38.0000   30.0000 39

 18 omega   48.00  178.00   1.0000    1.5000
omega____ theta____ kappa____ phi______ frames
    -      108.0000   12.0000  -60.0000 130
;
_diffrn_measurement_device_type 'SuperNova, Dual, Cu at zero, Eos'
_diffrn_measurement_method '\w scans'
_diffrn_orient_matrix_UB_11 -0.0984539000
_diffrn_orient_matrix_UB_12 -0.0240037000
_diffrn_orient_matrix_UB_13 0.0937647000
_diffrn_orient_matrix_UB_21 -0.1482928000
_diffrn_orient_matrix_UB_22 -0.0631830000
_diffrn_orient_matrix_UB_23 -0.0673985000
_diffrn_orient_matrix_UB_31 0.1684817000
_diffrn_orient_matrix_UB_32 -0.0693321000
_diffrn_orient_matrix_UB_33 0.0292346000
_diffrn_radiation_monochromator mirror
_diffrn_radiation_type 'Cu K\a'
_diffrn_radiation_wavelength 1.5418
_diffrn_reflns_av_R_equivalents 0.0270
_diffrn_reflns_av_unetI/netI 0.0319
_diffrn_reflns_limit_h_max 7
_diffrn_reflns_limit_h_min -7
_diffrn_reflns_limit_k_max 13
_diffrn_reflns_limit_k_min -19
_diffrn_reflns_limit_l_max 15
_diffrn_reflns_limit_l_min -16
_diffrn_reflns_number 4977
_diffrn_reflns_theta_full 70.69
_diffrn_reflns_theta_max 70.69
_diffrn_reflns_theta_min 4.40
_diffrn_source 'SuperNova (Cu) X-ray Source'
_diffrn_source_current n/a
_diffrn_source_voltage n/a
_exptl_absorpt_coefficient_mu 0.927
_exptl_absorpt_correction_T_max 1.00000
_exptl_absorpt_correction_T_min 0.66537
_exptl_absorpt_correction_type multi-scan
_exptl_absorpt_process_details
;
CrysAlisPro, Agilent Technologies,
Version 1.171.35.19 (release 27-10-2011 CrysAlis171 .NET)
(compiled Oct 27 2011,15:02:11)
Empirical absorption correction using spherical harmonics,
 implemented in SCALE3 ABSPACK scaling algorithm.
;
_exptl_crystal_density_diffrn 1.502
_exptl_crystal_density_method 'not measured'
_exptl_crystal_F_000 624
_exptl_crystal_size_max 0.21
_exptl_crystal_size_mid 0.14
_exptl_crystal_size_min 0.12
_refine_diff_density_max 0.262
_refine_diff_density_min -0.309
_refine_diff_density_rms 0.061
_refine_ls_extinction_method none
_refine_ls_goodness_of_fit_ref 1.501
_refine_ls_hydrogen_treatment mixed
_refine_ls_matrix_type full
_refine_ls_number_parameters 209
_refine_ls_number_reflns 2479
_refine_ls_number_restraints 0
_refine_ls_restrained_S_all 1.501
_refine_ls_R_factor_all 0.0694
_refine_ls_R_factor_gt 0.0577
_refine_ls_shift/su_max 0.004
_refine_ls_shift/su_mean 0.001
_refine_ls_structure_factor_coef Fsqd
_refine_ls_weighting_details 'calc w=1/[\s^2^(Fo^2^)+(0.1000P)^2^+0.0000P] where P=(Fo^2^+2Fc^2^)/3'
_refine_ls_weighting_scheme calc
_refine_ls_wR_factor_gt 0.1804
_refine_ls_wR_factor_ref 0.2037
_reflns_number_gt 2050
_reflns_number_total 2479
_reflns_threshold_expression >2sigma(I)
_cod_data_source_file ol2032625_si_002.cif
_cod_data_source_block exp_57_gs_bvr_1_108
_cod_original_cell_volume 1318.71(18)
_cod_database_code 1503586
_chemical_oxdiff_formula 'C17 H14 O5'
_reflns_odcompleteness_completeness 99.59
_reflns_odcompleteness_iscentric 1
_reflns_odcompleteness_theta 66.97

loop_
_space_group_symop_id
_space_group_symop_operation_xyz
1 'x, y, z'
2 '-x+1/2, y+1/2, -z+1/2'
3 '-x, -y, -z'
4 'x-1/2, -y-1/2, z-1/2'

loop_
_atom_site_label
_atom_site_type_symbol
_atom_site_fract_x
_atom_site_fract_y
_atom_site_fract_z
_atom_site_U_iso_or_equiv
_atom_site_adp_type
_atom_site_occupancy
_atom_site_symmetry_multiplicity
_atom_site_calc_flag
_atom_site_refinement_flags
O1 O 0.1448(2) 0.71095(10) 0.66069(11) 0.0402(4) Uani 1 1 d .
O2 O 0.8287(2) 0.71259(11) 0.88922(12) 0.0472(5) Uani 1 1 d .
O5 O -0.5320(2) 0.43781(11) 0.65093(13) 0.0474(5) Uani 1 1 d .
O3 O 0.7591(2) 0.58949(11) 0.97129(12) 0.0490(5) Uani 1 1 d .
C2 C 0.4842(3) 0.71807(15) 0.76686(16) 0.0401(5) Uani 1 1 d .
H2 H 0.5120 0.7678 0.7348 0.048 Uiso 1 1 calc R
O4 O -0.3210(2) 0.39108(11) 0.80342(13) 0.0515(5) Uani 1 1 d .
C11 C -0.2865(3) 0.55046(14) 0.61820(16) 0.0377(5) Uani 1 1 d .
H11 H -0.3729 0.5694 0.5577 0.045 Uiso 1 1 calc R
C6 C 0.2489(3) 0.59922(14) 0.78380(16) 0.0378(5) Uani 1 1 d .
C7 C 0.0405(3) 0.55856(14) 0.74750(16) 0.0371(5) Uani 1 1 d .
C9 C -0.2222(3) 0.45633(15) 0.76355(17) 0.0408(5) Uani 1 1 d .
C14 C -0.1718(3) 0.71517(15) 0.53925(17) 0.0429(5) Uani 1 1 d .
H14a H -0.2456 0.7391 0.5892 0.064 Uiso 1 1 calc R
H14b H -0.2710 0.6851 0.4882 0.064 Uiso 1 1 calc R
H14c H -0.1068 0.7593 0.5065 0.064 Uiso 1 1 calc R
C1 C 0.2933(3) 0.67403(15) 0.73641(16) 0.0382(5) Uani 1 1 d .
C12 C -0.0881(3) 0.58766(14) 0.65613(15) 0.0361(5) Uani 1 1 d .
C3 C 0.6280(3) 0.68375(15) 0.84666(16) 0.0393(5) Uani 1 1 d .
C8 C -0.0290(3) 0.49190(16) 0.80341(17) 0.0418(5) Uani 1 1 d .
H8 H 0.0532 0.4728 0.8650 0.050 Uiso 1 1 calc R
C10 C -0.3480(3) 0.48541(15) 0.67332(17) 0.0391(5) Uani 1 1 d .
C15 C 0.1185(3) 0.61406(14) 0.51708(18) 0.0429(6) Uani 1 1 d .
H15a H 0.1845 0.6568 0.4826 0.064 Uiso 1 1 calc R
H15b H 0.0208 0.5824 0.4671 0.064 Uiso 1 1 calc R
H15c H 0.2257 0.5771 0.5536 0.064 Uiso 1 1 calc R
C4 C 0.5867(3) 0.61037(14) 0.89478(16) 0.0398(5) Uani 1 1 d .
C17 C -0.5192(3) 0.37833(15) 0.73381(18) 0.0453(6) Uani 1 1 d .
H17a H -0.6366 0.3867 0.7695 0.054 Uiso 1 1 calc R
H17b H -0.5269 0.3214 0.7069 0.054 Uiso 1 1 calc R
C13 C -0.0011(3) 0.65504(14) 0.59298(16) 0.0390(5) Uani 1 1 d .
C5 C 0.4018(3) 0.56619(15) 0.86581(16) 0.0395(5) Uani 1 1 d .
H5 H 0.3776 0.5164 0.8987 0.047 Uiso 1 1 calc R
C16 C 0.9008(4) 0.65964(17) 0.97611(19) 0.0480(6) Uani 1 1 d .
H16a H 1.039(4) 0.6347(17) 0.9746(19) 0.045(6) Uiso 1 1 d .
H16b H 0.900(4) 0.6935(18) 1.041(2) 0.055(7) Uiso 1 1 d .

loop_
_atom_site_aniso_label
_atom_site_aniso_U_11
_atom_site_aniso_U_22
_atom_site_aniso_U_33
_atom_site_aniso_U_23
_atom_site_aniso_U_13
_atom_site_aniso_U_12
O1 0.0352(8) 0.0405(9) 0.0430(8) 0.0005(6) 0.0030(6) -0.0005(6)
O2 0.0379(9) 0.0549(11) 0.0464(8) -0.0013(7) 0.0021(6) -0.0110(7)
O5 0.0337(8) 0.0514(11) 0.0538(9) 0.0061(7) -0.0001(6) -0.0089(7)
O3 0.0364(8) 0.0581(11) 0.0477(9) 0.0048(7) -0.0041(6) -0.0103(7)
C2 0.0374(11) 0.0417(13) 0.0424(11) -0.0027(9) 0.0107(9) -0.0037(9)
O4 0.0391(9) 0.0550(12) 0.0571(10) 0.0158(8) 0.0012(7) -0.0110(7)
C11 0.0315(10) 0.0402(12) 0.0402(10) -0.0014(8) 0.0038(8) 0.0031(9)
C6 0.0313(11) 0.0417(12) 0.0408(10) -0.0031(9) 0.0080(8) -0.0015(9)
C7 0.0304(10) 0.0390(12) 0.0418(11) -0.0016(8) 0.0065(8) -0.0004(8)
C9 0.0346(11) 0.0404(13) 0.0476(11) 0.0023(9) 0.0085(8) -0.0020(9)
C14 0.0369(11) 0.0445(13) 0.0463(11) 0.0038(9) 0.0051(8) 0.0031(9)
C1 0.0334(10) 0.0422(13) 0.0390(10) -0.0034(8) 0.0072(8) 0.0013(9)
C12 0.0307(10) 0.0370(12) 0.0408(10) -0.0025(8) 0.0076(8) 0.0022(8)
C3 0.0329(10) 0.0423(12) 0.0431(10) -0.0069(9) 0.0080(8) -0.0047(9)
C8 0.0309(10) 0.0491(14) 0.0438(11) 0.0047(9) 0.0029(8) 0.0002(9)
C10 0.0276(10) 0.0427(13) 0.0462(11) -0.0024(9) 0.0053(8) -0.0020(8)
C15 0.0403(11) 0.0447(13) 0.0456(11) -0.0001(9) 0.0130(9) 0.0007(9)
C4 0.0350(11) 0.0461(13) 0.0375(10) -0.0013(8) 0.0044(8) -0.0006(9)
C17 0.0359(11) 0.0457(14) 0.0527(12) 0.0031(10) 0.0044(9) -0.0050(9)
C13 0.0314(10) 0.0434(13) 0.0409(10) -0.0015(9) 0.0040(8) -0.0013(9)
C5 0.0347(10) 0.0415(12) 0.0417(10) 0.0001(9) 0.0057(8) -0.0044(9)
C16 0.0394(12) 0.0536(15) 0.0473(12) 0.0023(10) -0.0006(9) -0.0085(11)

loop_
_atom_type_symbol
_atom_type_description
_atom_type_scat_dispersion_real
_atom_type_scat_dispersion_imag
_atom_type_scat_source
C C 0.0181 0.0091 'International Tables Vol C Tables 4.2.6.8 and 6.1.1.4'
H H 0.0000 0.0000 'International Tables Vol C Tables 4.2.6.8 and 6.1.1.4'
O O 0.0492 0.0322 'International Tables Vol C Tables 4.2.6.8 and 6.1.1.4'

loop_
_geom_angle_atom_site_label_1
_geom_angle_atom_site_label_2
_geom_angle_atom_site_label_3
_geom_angle
C1 O1 C13 117.19(17)
C3 O2 C16 105.27(17)
C10 O5 C17 106.01(16)
C4 O3 C16 104.79(18)
C3 C2 C1 116.2(2)
C9 O4 C17 106.18(17)
C10 C11 C12 117.61(19)
C1 C6 C7 118.44(19)
C1 C6 C5 119.2(2)
C5 C6 C7 122.4(2)
C12 C7 C6 118.7(2)
C12 C7 C8 120.33(19)
C8 C7 C6 121.02(19)
O4 C9 C10 110.33(18)
C8 C9 O4 127.9(2)
C8 C9 C10 121.8(2)
O1 C1 C2 116.1(2)
O1 C1 C6 121.14(19)
C6 C1 C2 122.6(2)
C11 C12 C13 120.09(18)
C7 C12 C11 120.6(2)
C7 C12 C13 119.02(18)
C2 C3 O2 128.1(2)
C2 C3 C4 122.0(2)
C4 C3 O2 109.91(19)
C9 C8 C7 117.5(2)
C11 C10 O5 128.44(19)
C11 C10 C9 122.13(19)
C9 C10 O5 109.42(19)
C3 C4 O3 109.99(18)
C5 C4 O3 127.4(2)
C5 C4 C3 122.6(2)
O4 C17 O5 108.03(17)
O1 C13 C14 102.73(17)
O1 C13 C12 110.48(16)
O1 C13 C15 108.62(16)
C14 C13 C12 112.96(17)
C15 C13 C14 111.74(18)
C15 C13 C12 110.02(18)
C4 C5 C6 117.3(2)
O2 C16 O3 108.66(17)

loop_
_geom_bond_atom_site_label_1
_geom_bond_atom_site_label_2
_geom_bond_distance
O1 C1 1.372(2)
O1 C13 1.463(2)
O2 C3 1.378(3)
O2 C16 1.426(3)
O5 C10 1.384(3)
O5 C17 1.436(3)
O3 C4 1.385(3)
O3 C16 1.431(3)
C2 C1 1.399(3)
C2 C3 1.372(3)
O4 C9 1.372(3)
O4 C17 1.431(3)
C11 C12 1.403(3)
C11 C10 1.365(3)
C6 C7 1.477(3)
C6 C1 1.398(3)
C6 C5 1.414(3)
C7 C12 1.402(3)
C7 C8 1.412(3)
C9 C8 1.370(3)
C9 C10 1.383(3)
C14 C13 1.521(3)
C12 C13 1.527(3)
C3 C4 1.378(3)
C15 C13 1.520(3)
C4 C5 1.367(3)
